data_4101031
_journal_name_full 'Journal of the American Chemical Society'
_journal_paper_doi 10.1021/ja0558995
_journal_year 2006
_chemical_formula_sum 'C52 H70 B2 F8 O4 P2 Pd'
_chemical_formula_weight 1101.04
_space_group_IT_number 15
_symmetry_cell_setting triclinic
_symmetry_space_group_name_Hall '-C 2yc'
_symmetry_space_group_name_H-M 'C 1 2/c 1'
_cell_angle_alpha 90.00
_cell_angle_beta 107.7620(10)
_cell_angle_gamma 90.00
_cell_formula_units_Z 4
_cell_length_a 19.9390(14)
_cell_length_b 15.3384(11)
_cell_length_c 19.9882(14)
_cell_measurement_temperature 136(2)
_cell_volume 5821.6(7)
_diffrn_ambient_temperature 136(2)
_exptl_crystal_density_diffrn 1.256
_cod_depositor_comments
;
The following automatic conversions were performed:
'_symmetry_cell_setting' value 'Triclinic' changed to 'triclinic'
according to '/home/saulius/struct/CIF-dictionaries/cif_core.dic'
dictionary named 'cif_core.dic' version 2.4.1 from 2010-06-29.

Automatic conversion script
Id: cif_fix_enum 1527 2010-12-29 10:47:43Z saulius 
;
_cod_original_sg_symbol_H-M 'P -1'
_cod_database_code 4101031

loop_
_symmetry_equiv_pos_as_xyz
'x, y, z'
'-x, y, -z+1/2'
'x+1/2, y+1/2, z'
'-x+1/2, y+1/2, -z+1/2'
'-x, -y, -z'
'x, -y, z-1/2'
'-x+1/2, -y+1/2, -z'
'x+1/2, -y+1/2, z-1/2'

loop_
_atom_site_label
_atom_site_type_symbol
_atom_site_fract_x
_atom_site_fract_y
_atom_site_fract_z
_atom_site_U_iso_or_equiv
_atom_site_adp_type
_atom_site_occupancy
_atom_site_symmetry_multiplicity
_atom_site_calc_flag
_atom_site_refinement_flags
_atom_site_disorder_assembly
_atom_site_disorder_group
Pd1 Pd 0.054702(6) 0.579247(8) 0.223360(6) 0.01148(4) Uani 1 1 d . . .
F1 F 0.92182(7) 0.28442(11) 0.04808(7) 0.0410(4) Uani 1 1 d . . .
C10B C 0.01539(9) 0.57618(12) 0.38495(9) 0.0173(3) Uani 1 1 d . . .
H10B H -0.0065 0.5624 0.4225 0.021 Uiso 1 1 calc R . .
P2 P 0.15212(2) 0.60403(3) 0.18694(2) 0.01224(8) Uani 1 1 d . . .
O2 O 0.14309(6) 0.45367(8) 0.32297(7) 0.0170(2) Uani 1 1 d . . .
C1 C 0.22340(8) 0.61394(11) 0.26842(9) 0.0131(3) Uani 1 1 d . . .
C7 C 0.12827(9) 0.60548(11) 0.32816(8) 0.0137(3) Uani 1 1 d . . .
O1 O 0.12599(7) 0.75440(9) 0.35319(7) 0.0215(3) Uani 1 1 d . . .
C13 C 0.18399(9) 0.52091(11) 0.13850(9) 0.0140(3) Uani 1 1 d . . .
H13 H 0.2341 0.5359 0.1433 0.017 Uiso 1 1 calc R . .
F4 F 1.00286(8) 0.37731(9) 0.03184(7) 0.0358(3) Uani 1 1 d . . .
F3 F 1.02919(7) 0.29523(10) 0.12977(7) 0.0384(3) Uani 1 1 d . . .
F2 F 1.01849(7) 0.23183(8) 0.02343(7) 0.0333(3) Uani 1 1 d . . .
C6 C 0.20372(8) 0.61727(11) 0.32954(9) 0.0130(3) Uani 1 1 d . . .
C3 C 0.34541(9) 0.63150(12) 0.33679(10) 0.0189(3) Uani 1 1 d . . .
H3 H 0.3937 0.6359 0.3393 0.023 Uiso 1 1 calc R . .
C5 C 0.25539(9) 0.62980(11) 0.39406(9) 0.0160(3) Uani 1 1 d . . .
H5 H 0.2423 0.6331 0.4359 0.019 Uiso 1 1 calc R . .
C2 C 0.29461(9) 0.61916(12) 0.27251(9) 0.0180(3) Uani 1 1 d . . .
H2 H 0.3082 0.6142 0.2310 0.022 Uiso 1 1 calc R . .
C14 C 0.18491(10) 0.43148(12) 0.17321(9) 0.0176(3) Uani 1 1 d . . .
H14A H 0.2094 0.4360 0.2242 0.021 Uiso 1 1 calc R . .
H14B H 0.1360 0.4120 0.1668 0.021 Uiso 1 1 calc R . .
C19 C 0.14693(9) 0.70761(11) 0.13944(9) 0.0157(3) Uani 1 1 d . . .
H19 H 0.1079 0.7017 0.0943 0.019 Uiso 1 1 calc R . .
C12 C 0.09610(9) 0.67618(12) 0.35586(9) 0.0159(3) Uani 1 1 d . . .
C18 C 0.14535(9) 0.51515(12) 0.05970(9) 0.0164(3) Uani 1 1 d . . .
H18A H 0.0962 0.4956 0.0520 0.020 Uiso 1 1 calc R . .
H18B H 0.1442 0.5732 0.0377 0.020 Uiso 1 1 calc R . .
C21 C 0.20325(11) 0.81673(14) 0.07852(11) 0.0280(4) Uani 1 1 d . . .
H21A H 0.2476 0.8326 0.0691 0.034 Uiso 1 1 calc R . .
H21B H 0.1666 0.8081 0.0328 0.034 Uiso 1 1 calc R . .
C16 C 0.18919(10) 0.36031(12) 0.06077(10) 0.0201(3) Uani 1 1 d . . .
H16A H 0.2177 0.3215 0.0407 0.024 Uiso 1 1 calc R . .
H16B H 0.1414 0.3349 0.0499 0.024 Uiso 1 1 calc R . .
C17 C 0.18417(10) 0.45004(12) 0.02675(9) 0.0184(3) Uani 1 1 d . . .
H17A H 0.1591 0.4449 -0.0241 0.022 Uiso 1 1 calc R . .
H17B H 0.2322 0.4721 0.0321 0.022 Uiso 1 1 calc R . .
C24 C 0.12687(10) 0.78223(12) 0.18077(10) 0.0211(4) Uani 1 1 d . . .
H24A H 0.0830 0.7670 0.1916 0.025 Uiso 1 1 calc R . .
H24B H 0.1647 0.7906 0.2258 0.025 Uiso 1 1 calc R . .
C8 C 0.10232(9) 0.51917(11) 0.33301(8) 0.0146(3) Uani 1 1 d . . .
C20 C 0.21391(10) 0.73127(13) 0.12048(10) 0.0215(4) Uani 1 1 d . . .
H20A H 0.2539 0.7377 0.1640 0.026 Uiso 1 1 calc R . .
H20B H 0.2253 0.6837 0.0922 0.026 Uiso 1 1 calc R . .
C15 C 0.22254(10) 0.36511(12) 0.14047(10) 0.0213(4) Uani 1 1 d . . .
H15A H 0.2203 0.3070 0.1612 0.026 Uiso 1 1 calc R . .
H15B H 0.2727 0.3816 0.1514 0.026 Uiso 1 1 calc R . .
C23 C 0.11592(12) 0.86667(13) 0.13836(12) 0.0291(4) Uani 1 1 d . . .
H23A H 0.0754 0.8597 0.0953 0.035 Uiso 1 1 calc R . .
H23B H 0.1048 0.9145 0.1665 0.035 Uiso 1 1 calc R . .
B1 B 0.99319(11) 0.29660(15) 0.05836(11) 0.0217(4) Uani 1 1 d . . .
C22 C 0.18139(12) 0.89051(14) 0.11795(12) 0.0319(5) Uani 1 1 d . . .
H22A H 0.1717 0.9433 0.0881 0.038 Uiso 1 1 calc R . .
H22B H 0.2205 0.9041 0.1609 0.038 Uiso 1 1 calc R . .
C9 C 0.04269(9) 0.50574(12) 0.35648(9) 0.0165(3) Uani 1 1 d . . .
H9 H 0.0346 0.4457 0.3718 0.020 Uiso 1 1 calc R . .
C11 C 0.04272(9) 0.66199(13) 0.38465(9) 0.0179(3) Uani 1 1 d . . .
H11 H 0.0241 0.7091 0.4043 0.022 Uiso 1 1 calc R . .
C26 C 0.11236(10) 0.36768(12) 0.31044(11) 0.0230(4) Uani 1 1 d . . .
H26A H 0.1050 0.3456 0.3537 0.035 Uiso 1 1 calc R . .
H26B H 0.1442 0.3285 0.2959 0.035 Uiso 1 1 calc R . .
H26C H 0.0671 0.3706 0.2732 0.035 Uiso 1 1 calc R . .
C25 C 0.09627(13) 0.82749(15) 0.37871(16) 0.0407(6) Uani 1 1 d . . .
H25A H 0.0466 0.8339 0.3510 0.061 Uiso 1 1 calc R . .
H25B H 0.1220 0.8805 0.3744 0.061 Uiso 1 1 calc R . .
H25C H 0.0998 0.8181 0.4282 0.061 Uiso 1 1 calc R . .
C4 C 0.32561(9) 0.63738(12) 0.39748(9) 0.0175(3) Uani 1 1 d . . .
H4 H 0.3603 0.6466 0.4415 0.021 Uiso 1 1 calc R . .
O1S O 0.8501(2) 0.0592(3) 0.1227(3) 0.0748(15) Uani 0.606(5) 1 d P A 1
C1S C 0.9086(3) 0.0793(4) 0.1285(3) 0.0374(12) Uani 0.606(5) 1 d PU A 1
C2S C 0.9513(3) 0.1346(4) 0.1884(3) 0.0622(16) Uani 0.606(5) 1 d PU A 1
H2S1 H 0.9207 0.1576 0.2144 0.093 Uiso 0.606(5) 1 calc PR A 1
H2S2 H 0.9722 0.1832 0.1699 0.093 Uiso 0.606(5) 1 calc PR A 1
H2S3 H 0.9887 0.0993 0.2198 0.093 Uiso 0.606(5) 1 calc PR A 1
C3S C 0.9443(3) 0.0479(3) 0.0767(3) 0.0397(11) Uani 0.606(5) 1 d PU A 1
H3S1 H 0.9133 0.0068 0.0438 0.060 Uiso 0.606(5) 1 calc PR A 1
H3S2 H 0.9885 0.0186 0.1019 0.060 Uiso 0.606(5) 1 calc PR A 1
H3S3 H 0.9543 0.0977 0.0506 0.060 Uiso 0.606(5) 1 calc PR A 1
O1T O 0.9825(3) 0.0062(3) 0.1722(3) 0.0491(15) Uani 0.394(5) 1 d PU A 2
C1T C 0.9481(4) 0.0439(4) 0.1185(5) 0.0370(15) Uani 0.394(5) 1 d PU A 2
C2T C 0.9629(5) 0.0300(5) 0.0519(4) 0.0483(19) Uani 0.394(5) 1 d PU A 2
H2T1 H 1.0011 -0.0125 0.0587 0.072 Uiso 0.394(5) 1 calc PR A 2
H2T2 H 0.9770 0.0854 0.0356 0.072 Uiso 0.394(5) 1 calc PR A 2
H2T3 H 0.9205 0.0080 0.0167 0.072 Uiso 0.394(5) 1 calc PR A 2
C3T C 0.8906(8) 0.1050(12) 0.1214(9) 0.096(6) Uani 0.394(5) 1 d PU A 2
H3T1 H 0.8651 0.0804 0.1519 0.144 Uiso 0.394(5) 1 calc PR A 2
H3T2 H 0.8580 0.1133 0.0740 0.144 Uiso 0.394(5) 1 calc PR A 2
H3T3 H 0.9111 0.1613 0.1403 0.144 Uiso 0.394(5) 1 calc PR A 2

loop_
_atom_site_aniso_label
_atom_site_aniso_U_11
_atom_site_aniso_U_22
_atom_site_aniso_U_33
_atom_site_aniso_U_23
_atom_site_aniso_U_13
_atom_site_aniso_U_12
Pd1 0.00898(6) 0.01407(7) 0.01144(7) -0.00094(4) 0.00319(5) -0.00031(4)
F1 0.0246(6) 0.0638(10) 0.0371(7) -0.0187(7) 0.0130(6) -0.0137(6)
C10B 0.0106(7) 0.0285(9) 0.0119(7) 0.0031(6) 0.0022(6) 0.0001(6)
P2 0.00998(18) 0.01504(19) 0.01180(18) -0.00129(15) 0.00348(14) -0.00108(15)
O2 0.0126(5) 0.0147(6) 0.0234(6) 0.0025(5) 0.0051(5) 0.0001(4)
C1 0.0112(7) 0.0144(7) 0.0130(7) -0.0018(6) 0.0024(6) -0.0010(6)
C7 0.0112(7) 0.0184(8) 0.0115(7) -0.0002(6) 0.0034(6) -0.0011(6)
O1 0.0206(6) 0.0170(6) 0.0310(7) -0.0064(5) 0.0138(5) -0.0025(5)
C13 0.0123(7) 0.0159(7) 0.0141(7) -0.0019(6) 0.0045(6) 0.0008(6)
F4 0.0447(8) 0.0252(6) 0.0423(8) 0.0058(6) 0.0205(6) 0.0053(6)
F3 0.0374(7) 0.0521(9) 0.0203(6) 0.0016(6) 0.0011(5) 0.0068(6)
F2 0.0411(7) 0.0259(6) 0.0374(7) -0.0056(5) 0.0186(6) 0.0025(5)
C6 0.0116(7) 0.0126(7) 0.0149(7) -0.0008(6) 0.0042(6) -0.0015(6)
C3 0.0107(7) 0.0249(9) 0.0199(8) -0.0012(7) 0.0031(6) -0.0026(6)
C5 0.0163(8) 0.0182(8) 0.0134(7) -0.0005(6) 0.0046(6) -0.0026(6)
C2 0.0135(8) 0.0245(9) 0.0167(8) -0.0019(7) 0.0056(6) -0.0022(6)
C14 0.0216(8) 0.0178(8) 0.0138(8) -0.0004(6) 0.0061(6) 0.0023(6)
C19 0.0149(8) 0.0159(8) 0.0154(7) 0.0003(6) 0.0034(6) -0.0017(6)
C12 0.0138(7) 0.0196(8) 0.0141(7) -0.0015(6) 0.0037(6) -0.0011(6)
C18 0.0169(8) 0.0181(8) 0.0138(7) -0.0012(6) 0.0039(6) 0.0028(6)
C21 0.0277(10) 0.0282(10) 0.0259(10) 0.0065(8) 0.0051(8) -0.0109(8)
C16 0.0231(9) 0.0191(8) 0.0189(8) -0.0044(7) 0.0074(7) 0.0033(7)
C17 0.0200(8) 0.0218(8) 0.0142(8) -0.0029(6) 0.0064(6) 0.0028(7)
C24 0.0212(9) 0.0176(8) 0.0229(9) -0.0029(7) 0.0045(7) 0.0010(7)
C8 0.0119(7) 0.0188(8) 0.0119(7) 0.0011(6) 0.0015(6) -0.0009(6)
C20 0.0201(8) 0.0220(9) 0.0232(9) 0.0012(7) 0.0076(7) -0.0052(7)
C15 0.0244(9) 0.0197(8) 0.0188(8) -0.0004(7) 0.0051(7) 0.0080(7)
C23 0.0294(10) 0.0160(9) 0.0372(11) 0.0021(8) 0.0030(9) 0.0014(8)
B1 0.0208(10) 0.0237(10) 0.0204(10) -0.0016(8) 0.0063(8) 0.0011(8)
C22 0.0324(11) 0.0192(9) 0.0368(12) 0.0055(8) -0.0001(9) -0.0078(8)
C9 0.0121(7) 0.0216(8) 0.0145(7) 0.0047(6) 0.0021(6) -0.0012(6)
C11 0.0137(8) 0.0259(9) 0.0147(8) -0.0019(6) 0.0052(6) 0.0010(7)
C26 0.0200(9) 0.0153(8) 0.0339(10) 0.0018(7) 0.0084(8) -0.0027(7)
C25 0.0366(12) 0.0220(10) 0.0754(19) -0.0177(11) 0.0348(13) -0.0053(9)
C4 0.0144(8) 0.0195(8) 0.0159(8) -0.0006(6) 0.0005(6) -0.0033(6)
O1S 0.039(2) 0.108(4) 0.089(3) -0.027(3) 0.037(2) -0.025(2)
C1S 0.029(3) 0.041(3) 0.047(3) 0.010(2) 0.018(2) 0.000(2)
C2S 0.067(4) 0.075(4) 0.053(3) 0.004(3) 0.032(3) -0.021(3)
C3S 0.046(3) 0.034(2) 0.049(3) 0.007(2) 0.029(3) 0.0044(19)
O1T 0.064(3) 0.038(3) 0.039(3) -0.001(2) 0.006(2) 0.003(2)
C1T 0.035(3) 0.025(3) 0.048(4) 0.003(3) 0.009(3) -0.010(2)
C2T 0.062(5) 0.039(4) 0.039(4) 0.003(3) 0.008(3) 0.000(3)
C3T 0.064(8) 0.144(13) 0.106(9) 0.077(8) 0.066(7) 0.060(7)

loop_
_geom_bond_atom_site_label_1
_geom_bond_atom_site_label_2
_geom_bond_distance
_geom_bond_site_symmetry_2
_geom_bond_publ_flag
Pd1 C10B 2.1901(17) 2 ?
Pd1 C7 2.1970(16) . ?
Pd1 C8 2.2989(16) . ?
Pd1 P2 2.3045(4) . ?
Pd1 C9 2.3870(17) 2 ?
Pd1 Pd1 2.7037(3) 2 ?
F1 B1 1.387(2) . ?
C10B C9 1.406(3) . ?
C10B C11 1.425(3) . ?
C10B Pd1 2.1901(17) 2 ?
P2 C1 1.8120(17) . ?
P2 C13 1.8280(17) . ?
P2 C19 1.8373(18) . ?
O2 C8 1.345(2) . ?
O2 C26 1.444(2) . ?
C1 C6 1.393(2) . ?
C1 C2 1.399(2) . ?
C7 C8 1.435(2) . ?
C7 C12 1.453(2) . ?
C7 C6 1.507(2) . ?
O1 C12 1.348(2) . ?
O1 C25 1.433(2) . ?
C13 C18 1.530(2) . ?
C13 C14 1.535(2) . ?
F4 B1 1.383(3) . ?
F3 B1 1.389(2) . ?
F2 B1 1.394(2) . ?
C6 C5 1.397(2) . ?
C3 C2 1.385(2) . ?
C3 C4 1.388(2) . ?
C5 C4 1.386(2) . ?
C14 C15 1.525(2) . ?
C19 C24 1.534(2) . ?
C19 C20 1.539(2) . ?
C12 C11 1.373(2) . ?
C18 C17 1.530(2) . ?
C21 C22 1.517(3) . ?
C21 C20 1.536(3) . ?
C16 C17 1.525(3) . ?
C16 C15 1.529(3) . ?
C24 C23 1.527(3) . ?
C8 C9 1.420(2) . ?
C23 C22 1.526(3) . ?
C9 Pd1 2.3870(17) 2 ?
O1S C1S 1.177(7) . ?
C1S C2S 1.502(8) . ?
C1S C3S 1.504(8) . ?
O1T C1T 1.229(9) . ?
C1T C2T 1.464(12) . ?
C1T C3T 1.496(12) . ?
